data_7718871
loop_
_publ_author_name
'Yan, Hong'
'Fujii, Kotaro'
'Matsushita, Yoshitaka'
'Yashima, Masatomo'
'Yamaura, Kazunari'
'Tsujimoto, Yoshihiro'

_publ_section_title
;
 Flux crystal growth, structure, and optical properties of
 non-centrosymmetric oxysulfides
 Ln<sub>3</sub>Ga<sub>3</sub>Ge<sub>2</sub>S<sub>3</sub>O<sub>10</sub> (Ln
 = La, Ce, Pr, Nd).
;
_journal_issue 26
_journal_name_full 'Dalton transactions (Cambridge, England : 2003)'
_journal_page_first 10433
_journal_page_last 10440
_journal_paper_doi 10.1039/d5dt01100k
_journal_volume 54
_journal_year 2025
_chemical_formula_moiety 'Ga3 Ge2 Nd3 O10 S3'
_chemical_formula_sum 'Ga3 Ge2 Nd3 O10 S3'
_chemical_formula_weight 1043.24
_space_group_crystal_system hexagonal
_space_group_IT_number 190
_space_group_name_Hall 'P -6c -2c'
_space_group_name_H-M_alt 'P -6 2 c'
_atom_sites_solution_primary dual
_audit_block_doi 10.25505/fiz.icsd.cc2n6mq7
_audit_creation_date 2025-05-01
_audit_creation_method
;
Olex2 1.5-ac5-024
(compiled 2022.04.12 svn.rca3783a0 for Rigaku Oxford Diffraction, GUI svn.r6498)
;
_audit_update_record
;
2025-05-07 deposited with the CCDC.	2025-06-12 downloaded from the CCDC.
;
_cell_angle_alpha 90
_cell_angle_beta 90
_cell_angle_gamma 120
_cell_formula_units_Z 2
_cell_length_a 10.0682(5)
_cell_length_b 10.0682(5)
_cell_length_c 7.3802(5)
_cell_measurement_reflns_used 1637
_cell_measurement_temperature 294
_cell_measurement_theta_max 30.2070
_cell_measurement_theta_min 3.5950
_cell_volume 647.89(6)
_computing_cell_refinement 'CrysAlisPro 1.171.42.63a (Rigaku OD, 2022)'
_computing_data_collection 'CrysAlisPro 1.171.42.63a (Rigaku OD, 2022)'
_computing_data_reduction 'CrysAlisPro 1.171.42.63a (Rigaku OD, 2022)'
_computing_molecular_graphics 'Olex2 1.5-ac5-024 (Dolomanov et al., 2009)'
_computing_publication_material 'Olex2 1.5-ac5-024 (Dolomanov et al., 2009)'
_computing_structure_refinement 'SHELXL 2018/3 (Sheldrick, 2015)'
_computing_structure_solution 'SHELXT  (Sheldrick, 2015)'
_diffrn_ambient_temperature 294
_diffrn_detector 'Hybrid Pixel Array Detector'
_diffrn_detector_area_resol_mean 10.0000
_diffrn_measured_fraction_theta_full 0.996
_diffrn_measured_fraction_theta_max 0.966
_diffrn_measurement_details
;
List of Runs (angles in degrees, time in seconds):

  # Type    Start    End  Width  t~exp~   \w     \q     \k     \f   Frames
#--------------------------------------------------------------------------
  1  \w     21.00 106.00   0.50   11.46    --   20.00  54.00 -60.00  170
  2  \w    -49.00  32.00   0.50   11.46    --   20.00  54.00   0.00  162
  3  \w     66.00  91.00   0.50   11.46    --   20.00  54.00   0.00   50
  4  \w    -74.00 -35.00   0.50   11.46    --   20.00  54.00 -60.00   78
;
_diffrn_measurement_device 'two-circle diffractometer'
_diffrn_measurement_device_type 'XtaLAB Mini II'
_diffrn_measurement_method '\w scans'
_diffrn_orient_matrix_type 'CrysAlisPro convention (1999,Acta A55,543-557)'
_diffrn_orient_matrix_UB_11 0.0072849000
_diffrn_orient_matrix_UB_12 0.0280219000
_diffrn_orient_matrix_UB_13 -0.0897784000
_diffrn_orient_matrix_UB_21 0.0540916000
_diffrn_orient_matrix_UB_22 -0.0235378000
_diffrn_orient_matrix_UB_23 -0.0195132000
_diffrn_orient_matrix_UB_31 -0.0602869000
_diffrn_orient_matrix_UB_32 -0.0727003000
_diffrn_orient_matrix_UB_33 -0.0282795000
_diffrn_radiation_monochromator graphite
_diffrn_radiation_probe x-ray
_diffrn_radiation_type 'Mo K\a'
_diffrn_radiation_wavelength 0.71073
_diffrn_reflns_av_R_equivalents 0.0331
_diffrn_reflns_av_unetI/netI 0.0335
_diffrn_reflns_Laue_measured_fraction_full 0.996
_diffrn_reflns_Laue_measured_fraction_max 0.966
_diffrn_reflns_limit_h_max 13
_diffrn_reflns_limit_h_min -11
_diffrn_reflns_limit_k_max 9
_diffrn_reflns_limit_k_min -14
_diffrn_reflns_limit_l_max 10
_diffrn_reflns_limit_l_min -6
_diffrn_reflns_number 2520
_diffrn_reflns_point_group_measured_fraction_full 0.972
_diffrn_reflns_point_group_measured_fraction_max 0.910
_diffrn_reflns_theta_full 25.242
_diffrn_reflns_theta_max 30.607
_diffrn_reflns_theta_min 2.336
_diffrn_source 'fine-focus sealed X-ray tube'
_diffrn_source_type 'Rigaku (Mo) X-ray Source'
_exptl_absorpt_coefficient_mu 23.023
_exptl_absorpt_correction_T_max 0.569
_exptl_absorpt_correction_T_min 0.246
_exptl_absorpt_correction_type analytical
_exptl_absorpt_process_details
;
CrysAlisPro 1.171.42.63a (Rigaku Oxford Diffraction, 2022)
Analytical numeric absorption correction using a multifaceted crystal
model based on expressions derived by R.C. Clark & J.S. Reid.
(Clark, R. C. & Reid, J. S. (1995). Acta Cryst. A51, 887-897)
Empirical absorption correction using spherical harmonics,
implemented in SCALE3 ABSPACK scaling algorithm.
;
_exptl_crystal_colour 'clear pinkish pink'
_exptl_crystal_colour_lustre clear
_exptl_crystal_colour_modifier pinkish
_exptl_crystal_colour_primary pink
_exptl_crystal_density_diffrn 5.348
_exptl_crystal_description block
_exptl_crystal_F_000 930
_exptl_crystal_size_max 0.117
_exptl_crystal_size_mid 0.05
_exptl_crystal_size_min 0.033
_refine_diff_density_max 0.712
_refine_diff_density_min -0.644
_refine_diff_density_rms 0.159
_refine_ls_abs_structure_details
;
 Flack x determined using 239 quotients [(I+)-(I-)]/[(I+)+(I-)]
 (Parsons, Flack and Wagner, Acta Cryst. B69 (2013) 249-259).
;
_refine_ls_abs_structure_Flack -0.05(3)
_refine_ls_extinction_coef 0.0117(4)
_refine_ls_extinction_expression Fc^*^=kFc[1+0.001xFc^2^\l^3^/sin(2\q)]^-1/4^
_refine_ls_extinction_method 'SHELXL-2018/3 (Sheldrick 2018)'
_refine_ls_goodness_of_fit_ref 1.119
_refine_ls_hydrogen_treatment undef
_refine_ls_matrix_type full
_refine_ls_number_parameters 38
_refine_ls_number_reflns 656
_refine_ls_number_restraints 0
_refine_ls_restrained_S_all 1.119
_refine_ls_R_factor_all 0.0214
_refine_ls_R_factor_gt 0.0190
_refine_ls_shift/su_max 0.001
_refine_ls_shift/su_mean 0.000
_refine_ls_structure_factor_coef Fsqd
_refine_ls_weighting_details 'w=1/[\s^2^(Fo^2^)] where P=(Fo^2^+2Fc^2^)/3'
_refine_ls_weighting_scheme calc
_refine_ls_wR_factor_gt 0.0328
_refine_ls_wR_factor_ref 0.0334
_reflns_Friedel_coverage 0.632
_reflns_Friedel_fraction_full 0.937
_reflns_Friedel_fraction_max 0.833
_reflns_number_gt 622
_reflns_number_total 656
_reflns_threshold_expression 'I > 2\s(I)'
_cod_data_source_file d5dt01100k2.cif
_cod_data_source_block exp_357_auto
_cod_depositor_comments 'Adding full bibliography for 7718868--7718871.cif.'
_cod_original_cell_volume 647.89(8)
_cod_database_code 7718871
_shelx_shelxl_version_number 2018/3
_chemical_oxdiff_formula 'Nd3 Ga3 Ge2 S3 O10'
_shelx_space_group_comment
;
The symmetry employed for this shelxl refinement is uniquely defined
by the following loop, which should always be used as a source of
symmetry information in preference to the above space-group names.
They are only intended as comments.
;
_shelx_estimated_absorpt_t_max 0.517
_shelx_estimated_absorpt_t_min 0.174
_olex2_refinement_description
;
;
_olex2_submission_special_instructions 'No special instructions were received'
_oxdiff_exptl_absorpt_empirical_details
;
Empirical correction (ABSPACK) includes:
- Absorption correction using spherical harmonics
- Frame scaling
;
_oxdiff_exptl_absorpt_empirical_full_max 1.218
_oxdiff_exptl_absorpt_empirical_full_min 0.762

loop_
_space_group_symop_operation_xyz
'x, y, z'
'-y, x-y, z'
'-x+y, -x, z'
'x, y, -z+1/2'
'-y, x-y, -z+1/2'
'-x+y, -x, -z+1/2'
'y, x, -z'
'x-y, -y, -z'
'-x, -x+y, -z'
'y, x, z+1/2'
'x-y, -y, z+1/2'
'-x, -x+y, z+1/2'

loop_
_atom_site_label
_atom_site_type_symbol
_atom_site_fract_x
_atom_site_fract_y
_atom_site_fract_z
_atom_site_U_iso_or_equiv
_atom_site_adp_type
_atom_site_occupancy
_atom_site_site_symmetry_order
_atom_site_calc_flag
_atom_site_refinement_flags_posn
_atom_site_refinement_flags_adp
_atom_site_refinement_flags_occupancy
_atom_site_disorder_assembly
_atom_site_disorder_group
Nd Nd 0.35688(5) 0.38212(6) 0.250000 0.00931(13) Uani 1 2 d S T P . .
Ge Ge 0.666667 0.333333 0.51012(12) 0.0056(2) Uani 1 3 d S T P . .
Ga Ga 0.000000 0.19118(10) 0.000000 0.0077(2) Uani 1 2 d S T P . .
S S 0.0183(3) 0.3287(3) 0.250000 0.0122(5) Uani 1 2 d S T P . .
O1 O 0.1777(6) 0.1777(6) 0.000000 0.0120(14) Uani 1 2 d S T P . .
O2 O 0.5030(5) 0.3436(5) 0.4640(5) 0.0115(9) Uani 1 1 d . . . . .
O3 O 0.666667 0.333333 0.750000 0.034(4) Uani 1 6 d S T P . .

loop_
_atom_site_aniso_label
_atom_site_aniso_U_11
_atom_site_aniso_U_22
_atom_site_aniso_U_33
_atom_site_aniso_U_23
_atom_site_aniso_U_13
_atom_site_aniso_U_12
Nd 0.0079(2) 0.0145(2) 0.0053(2) 0.000 0.000 0.0054(2)
Ge 0.0059(3) 0.0059(3) 0.0052(6) 0.000 0.000 0.00293(17)
Ga 0.0071(4) 0.0079(4) 0.0078(5) -0.00019(17) -0.0004(3) 0.0035(2)
S 0.0213(13) 0.0133(11) 0.0064(12) 0.000 0.000 0.0120(10)
O1 0.010(2) 0.010(2) 0.018(4) -0.0001(11) 0.0001(11) 0.006(3)
O2 0.009(2) 0.014(2) 0.012(2) 0.0019(17) -0.0022(17) 0.0069(18)
O3 0.049(6) 0.049(6) 0.003(6) 0.000 0.000 0.025(3)

loop_
_atom_type_symbol
_atom_type_description
_atom_type_scat_dispersion_real
_atom_type_scat_dispersion_imag
_atom_type_scat_source
Ga Ga 0.2307 1.6083 'International Tables Vol C Tables 4.2.6.8 and 6.1.1.4'
Ge Ge 0.1547 1.8001 'International Tables Vol C Tables 4.2.6.8 and 6.1.1.4'
Nd Nd -0.1943 3.0179 'International Tables Vol C Tables 4.2.6.8 and 6.1.1.4'
O O 0.0106 0.0060 'International Tables Vol C Tables 4.2.6.8 and 6.1.1.4'
S S 0.1246 0.1234 'International Tables Vol C Tables 4.2.6.8 and 6.1.1.4'

loop_
_exptl_crystal_face_index_h
_exptl_crystal_face_index_k
_exptl_crystal_face_index_l
_exptl_crystal_face_perp_dist
1 -3 -5 0.0446
-2 -3 0 0.0131
2 3 0 0.0213
-1 2 5 0.0451
2 -5 -1 0.0206
-9 4 0 0.0165
7 -5 0 0.0108

loop_
_geom_angle_atom_site_label_1
_geom_angle_atom_site_label_2
_geom_angle_atom_site_label_3
_geom_angle
_geom_angle_site_symmetry_1
_geom_angle_site_symmetry_3
_geom_angle_publ_flag
Nd Nd Nd 166.40(3) 7 7_556 ?
Ge Nd Nd 65.525(15) 7_556 7_556 ?
Ge Nd Nd 126.68(2) 7_556 7 ?
Ge Nd Nd 126.68(2) 10_554 7_556 ?
Ge Nd Nd 65.525(15) 10_554 7 ?
Ge Nd Ge 61.25(3) 7_556 10_554 ?
S Nd Nd 95.322(11) . 7_556 ?
S Nd Nd 89.869(5) 2_665 7 ?
S Nd Nd 95.322(11) . 7 ?
S Nd Nd 89.869(5) 2_665 7_556 ?
S Nd Ge 68.71(4) 2_665 10_554 ?
S Nd Ge 68.71(4) 2_665 7_556 ?
S Nd Ge 68.25(4) . 7_556 ?
S Nd Ge 68.25(4) . 10_554 ?
S Nd S 129.54(7) 2_665 . ?
O1 Nd Nd 46.10(9) . 7 ?
O1 Nd Nd 46.10(9) 4 7_556 ?
O1 Nd Nd 132.38(9) . 7_556 ?
O1 Nd Nd 132.38(9) 4 7 ?
O1 Nd Ge 89.15(5) 4 7_556 ?
O1 Nd Ge 133.37(3) . 7_556 ?
O1 Nd Ge 133.37(3) 4 10_554 ?
O1 Nd Ge 89.15(5) . 10_554 ?
O1 Nd S 67.45(6) 4 . ?
O1 Nd S 67.45(6) . . ?
O1 Nd S 135.95(9) 4 2_665 ?
O1 Nd S 135.95(9) . 2_665 ?
O1 Nd O1 87.03(19) . 4 ?
O2 Nd Nd 37.69(10) 7_556 7_556 ?
O2 Nd Nd 126.44(11) 4 7_556 ?
O2 Nd Nd 126.44(11) . 7 ?
O2 Nd Nd 154.60(10) 10_554 7_556 ?
O2 Nd Nd 40.68(10) 4 7 ?
O2 Nd Nd 37.69(10) 10_554 7 ?
O2 Nd Nd 154.60(10) 7_556 7 ?
O2 Nd Nd 40.68(10) . 7_556 ?
O2 Nd Ge 95.82(11) . 7_556 ?
O2 Nd Ge 89.21(10) 7_556 10_554 ?
O2 Nd Ge 142.67(11) 4 7_556 ?
O2 Nd Ge 142.67(11) . 10_554 ?
O2 Nd Ge 89.21(10) 10_554 7_556 ?
O2 Nd Ge 27.96(10) 10_554 10_554 ?
O2 Nd Ge 27.96(10) 7_556 7_556 ?
O2 Nd Ge 95.82(11) 4 10_554 ?
O2 Nd S 75.70(11) . 2_665 ?
O2 Nd S 77.89(10) 10_554 2_665 ?
O2 Nd S 75.70(11) 4 2_665 ?
O2 Nd S 133.54(10) . . ?
O2 Nd S 133.54(10) 4 . ?
O2 Nd S 76.44(10) 10_554 . ?
O2 Nd S 76.44(10) 7_556 . ?
O2 Nd S 77.89(10) 7_556 2_665 ?
O2 Nd O1 141.65(13) 7_556 . ?
O2 Nd O1 125.46(11) 4 4 ?
O2 Nd O1 69.05(13) 4 . ?
O2 Nd O1 66.99(13) 7_556 4 ?
O2 Nd O1 69.05(13) . 4 ?
O2 Nd O1 66.99(13) 10_554 . ?
O2 Nd O1 125.46(11) . . ?
O2 Nd O1 141.65(13) 10_554 4 ?
O2 Nd O2 85.8(2) 4 . ?
O2 Nd O2 72.31(18) 4 10_554 ?
O2 Nd O2 117.15(19) 7_556 10_554 ?
O2 Nd O2 149.12(18) 4 7_556 ?
O2 Nd O2 72.31(18) . 7_556 ?
O2 Nd O2 149.12(18) . 10_554 ?
Nd Ge Nd 96.358(19) 8_666 7_556 ?
Nd Ge Nd 96.358(19) 9_656 8_666 ?
Nd Ge Nd 96.358(19) 9_656 7_556 ?
O2 Ge Nd 120.66(14) 2_655 8_666 ?
O2 Ge Nd 122.24(14) . 8_666 ?
O2 Ge Nd 120.66(14) . 9_656 ?
O2 Ge Nd 120.66(14) 3_665 7_556 ?
O2 Ge Nd 122.24(14) 3_665 9_656 ?
O2 Ge Nd 41.94(13) . 7_556 ?
O2 Ge Nd 122.24(14) 2_655 7_556 ?
O2 Ge Nd 41.94(13) 2_655 9_656 ?
O2 Ge Nd 41.94(13) 3_665 8_666 ?
O2 Ge O2 116.26(9) 2_655 3_665 ?
O2 Ge O2 116.26(9) 3_665 . ?
O2 Ge O2 116.26(9) 2_655 . ?
O2 Ge O3 101.30(13) . . ?
O2 Ge O3 101.30(13) 3_665 . ?
O2 Ge O3 101.30(13) 2_655 . ?
O3 Ge Nd 59.375(14) . 7_556 ?
O3 Ge Nd 59.375(14) . 9_656 ?
O3 Ge Nd 59.375(14) . 8_666 ?
S Ga S 110.16(10) . 9 ?
O1 Ga S 104.96(11) . . ?
O1 Ga S 112.06(10) . 9 ?
O1 Ga S 104.96(11) 2 9 ?
O1 Ga S 112.06(10) 2 . ?
O1 Ga O1 112.8(4) 2 . ?
Nd S Nd 110.46(7) 3_565 . ?
Ga S Nd 125.01(5) . 3_565 ?
Ga S Nd 81.67(6) 4 . ?
Ga S Nd 81.67(6) . . ?
Ga S Nd 125.01(5) 4 3_565 ?
Ga S Ga 109.56(10) . 4 ?
Nd O1 Nd 87.81(19) 7 . ?
Ga O1 Nd 113.19(9) . 7 ?
Ga O1 Nd 104.28(9) 3 7 ?
Ga O1 Nd 113.19(9) 3 . ?
Ga O1 Nd 104.28(9) . . ?
Ga O1 Ga 127.2(4) 3 . ?
Nd O2 Nd 101.63(17) . 7_556 ?
Ge O2 Nd 110.10(18) . 7_556 ?
Ge O2 Nd 147.6(2) . . ?
Ge O3 Ge 180.0 . 4_556 ?

loop_
_geom_bond_atom_site_label_1
_geom_bond_atom_site_label_2
_geom_bond_distance
_geom_bond_site_symmetry_2
_geom_bond_publ_flag
Nd Nd 3.7162(3) 7 ?
Nd Nd 3.7162(3) 7_556 ?
Nd Ge 3.4753(6) 10_554 ?
Nd Ge 3.4753(6) 7_556 ?
Nd S 3.175(2) . ?
Nd S 3.131(2) 2_665 ?
Nd O1 2.680(5) . ?
Nd O1 2.680(5) 4 ?
Nd O2 2.473(4) 7_556 ?
Nd O2 2.473(4) 10_554 ?
Nd O2 2.320(4) 4 ?
Nd O2 2.320(4) . ?
Ge O2 1.735(4) 2_655 ?
Ge O2 1.735(4) 3_665 ?
Ge O2 1.735(4) . ?
Ge O3 1.7704(9) . ?
Ga S 2.2585(14) 9 ?
Ga S 2.2585(14) . ?
Ga O1 1.861(3) 2 ?
Ga O1 1.861(3) . ?

loop_
_geom_torsion_atom_site_label_1
_geom_torsion_atom_site_label_2
_geom_torsion_atom_site_label_3
_geom_torsion_atom_site_label_4
_geom_torsion
_geom_torsion_site_symmetry_1
_geom_torsion_site_symmetry_2
_geom_torsion_site_symmetry_3
_geom_torsion_site_symmetry_4
_geom_torsion_publ_flag
Nd Ge O2 Nd -130.5(4) 9_656 . . . ?
Nd Ge O2 Nd 62.1(2) 9_656 . . 7_556 ?
Nd Ge O2 Nd -59.6(2) 8_666 . . 7_556 ?
Nd Ge O2 Nd 167.3(6) 7_556 . . . ?
Nd Ge O2 Nd 107.7(4) 8_666 . . . ?
S Ga O1 Nd 13.3(2) 9 . . 7 ?
S Ga O1 Nd 107.10(8) 9 . . . ?
S Ga O1 Nd -106.25(13) . . . 7 ?
S Ga O1 Nd -12.46(17) . . . . ?
S Ga O1 Ga 122.27(7) . . . 3 ?
S Ga O1 Ga -118.18(9) 9 . . 3 ?
O1 Ga O1 Nd -134.72(12) 2 . . . ?
O1 Ga O1 Nd 131.49(15) 2 . . 7 ?
O1 Ga O1 Ga 0.0 2 . . 3 ?
O2 Ge O2 Nd 109.9(3) 2_655 . . 7_556 ?
O2 Ge O2 Nd -107.6(3) 3_665 . . 7_556 ?
O2 Ge O2 Nd 59.8(5) 3_665 . . . ?
O2 Ge O2 Nd -82.7(4) 2_655 . . . ?
O3 Ge O2 Nd 168.5(4) . . . . ?
O3 Ge O2 Nd 1.18(19) . . . 7_556 ?

loop_
_exptl_oxdiff_crystal_face_indexfrac_h
_exptl_oxdiff_crystal_face_indexfrac_k
_exptl_oxdiff_crystal_face_indexfrac_l
_exptl_oxdiff_crystal_face_x
_exptl_oxdiff_crystal_face_y
_exptl_oxdiff_crystal_face_z
1.0021 -2.9997 -4.9990 0.3720 0.2224 0.2990
-1.9971 -3.0030 0.0009 -0.0988 -0.0374 0.3387
1.9971 3.0030 -0.0009 0.0988 0.0374 -0.3387
-1.0009 1.9989 4.9988 -0.4001 -0.1987 -0.2263
2.0063 -5.0031 -1.0018 -0.0356 0.2458 0.2711
-9.0078 4.0007 0.0069 0.0459 -0.5816 0.2520
7.0083 -5.0021 -0.0056 -0.0886 0.4969 -0.0587
